data_7110070
loop_
_publ_author_name
'Jasmine M. Cross'
'Rebecca V. Fennessy'
'Lindsay P. Harding'
'Craig R. Rice'
'Michaele J. Hardie'
'Christopher Slater'

_publ_section_title
;
 Self-assembly of a heteroleptic one-dimensional chain comprising
 different dinuclear meso-helicates in the solid-state
;
_journal_name_full Chem.Commun.
_journal_page_first 11290
_journal_paper_doi 10.1039/c3cc46722h
_journal_volume 49
_journal_year 2013
_chemical_formula_moiety 'C90 H63 Cd2 N14 S4, 5(Cl O4), 0.86(C H3 N O2), 4(C H2 Cl2), H2O '
_chemical_formula_sum 'C94.86 H75.57 Cd2 Cl13 F0 N14.86 O22.71 S4'
_chemical_formula_weight 2600.83
_chemical_name_systematic
; 
 ? 
;
_space_group_IT_number 2
_symmetry_cell_setting triclinic
_symmetry_space_group_name_Hall '-P 1'
_symmetry_space_group_name_H-M 'P -1'
_atom_sites_solution_hydrogens geom
_atom_sites_solution_primary direct
_atom_sites_solution_secondary difmap
_audit_creation_method SHELXL-97
_cell_angle_alpha 95.0080(10)
_cell_angle_beta 92.1730(10)
_cell_angle_gamma 107.4850(10)
_cell_formula_units_Z 2
_cell_length_a 13.8209(7)
_cell_length_b 18.3351(9)
_cell_length_c 21.5994(10)
_cell_measurement_reflns_used 9833
_cell_measurement_temperature 150(2)
_cell_measurement_theta_max 29.46
_cell_measurement_theta_min 2.34
_cell_volume 5188.8(4)
_computing_cell_refinement 'Bruker SAINT'
_computing_data_collection 'Bruker APEX2'
_computing_data_reduction 'Bruker SAINT'
_computing_molecular_graphics 'Bruker SHELXTL'
_computing_publication_material 'Bruker SHELXTL'
_computing_structure_refinement 'SHELXL-97 (Sheldrick, 2008)'
_computing_structure_solution 'SHELXS-97 (Sheldrick, 2008)'
_diffrn_ambient_temperature 150(2)
_diffrn_measured_fraction_theta_full 0.997
_diffrn_measured_fraction_theta_max 0.997
_diffrn_measurement_device_type 'Bruker APEX-II CCD'
_diffrn_measurement_method '\f and \w scans'
_diffrn_radiation_monochromator graphite
_diffrn_radiation_source 'fine-focus sealed tube'
_diffrn_radiation_type MoK\a
_diffrn_radiation_wavelength 0.71073
_diffrn_reflns_av_R_equivalents 0.0580
_diffrn_reflns_av_sigmaI/netI 0.0677
_diffrn_reflns_limit_h_max 19
_diffrn_reflns_limit_h_min -19
_diffrn_reflns_limit_k_max 26
_diffrn_reflns_limit_k_min -26
_diffrn_reflns_limit_l_max 30
_diffrn_reflns_limit_l_min -30
_diffrn_reflns_number 118786
_diffrn_reflns_theta_full 30.51
_diffrn_reflns_theta_max 30.51
_diffrn_reflns_theta_min 1.43
_exptl_absorpt_coefficient_mu 0.905
_exptl_absorpt_correction_T_max 0.9150
_exptl_absorpt_correction_T_min 0.7136
_exptl_absorpt_correction_type multi-scan
_exptl_absorpt_process_details sadabs
_exptl_crystal_colour colourless
_exptl_crystal_density_diffrn 1.665
_exptl_crystal_density_method 'not measured'
_exptl_crystal_description block
_exptl_crystal_F_000 2622.8
_exptl_crystal_size_max 0.40
_exptl_crystal_size_mid 0.30
_exptl_crystal_size_min 0.10
_refine_diff_density_max 1.888
_refine_diff_density_min -1.980
_refine_diff_density_rms 0.123
_refine_ls_extinction_method none
_refine_ls_goodness_of_fit_ref 1.045
_refine_ls_hydrogen_treatment constr
_refine_ls_matrix_type full
_refine_ls_number_parameters 1401
_refine_ls_number_reflns 31560
_refine_ls_number_restraints 52
_refine_ls_restrained_S_all 1.046
_refine_ls_R_factor_all 0.1070
_refine_ls_R_factor_gt 0.0588
_refine_ls_shift/su_max 0.004
_refine_ls_shift/su_mean 0.000
_refine_ls_structure_factor_coef Fsqd
_refine_ls_weighting_details 'calc w=1/[\s^2^(Fo^2^)+(0.0854P)^2^+6.6062P] where P=(Fo^2^+2Fc^2^)/3'
_refine_ls_weighting_scheme calc
_refine_ls_wR_factor_gt 0.1514
_refine_ls_wR_factor_ref 0.1784
_reflns_number_gt 20025
_reflns_number_total 31560
_reflns_threshold_expression >2sigma(I)
_cod_data_source_file c3cc46722h.txt
_cod_data_source_block mo_chris_nh2cdbf4_0m
_cod_original_sg_symbol_Hall -P1
_cod_original_sg_symbol_H-M 'P-1   '
_cod_database_code 7110070

loop_
_symmetry_equiv_pos_as_xyz
'x, y, z'
'-x, -y, -z'

loop_
_atom_site_label
_atom_site_type_symbol
_atom_site_fract_x
_atom_site_fract_y
_atom_site_fract_z
_atom_site_U_iso_or_equiv
_atom_site_adp_type
_atom_site_occupancy
_atom_site_symmetry_multiplicity
_atom_site_calc_flag
_atom_site_refinement_flags
_atom_site_disorder_assembly
_atom_site_disorder_group
Cd1 Cd 0.29790(2) -0.300267(16) 0.043267(12) 0.02437(7) Uani 1 1 d . . .
Cd2 Cd 0.19465(2) 0.319824(16) 0.465441(12) 0.02267(7) Uani 1 1 d . . .
S1 S 0.31584(9) 0.30614(7) 0.26264(4) 0.0324(2) Uani 1 1 d . . .
S2 S 0.37197(9) -0.03227(6) 0.03288(5) 0.0337(2) Uani 1 1 d . . .
S3 S 0.13368(9) 0.05399(6) 0.48920(5) 0.0344(2) Uani 1 1 d . . .
S4 S 0.15240(9) -0.33080(7) 0.23818(5) 0.0356(3) Uani 1 1 d . . .
Cl1 Cl 0.36411(8) 0.61961(6) 0.38330(5) 0.0350(2) Uani 1 1 d . . .
Cl2 Cl 0.14663(8) 0.38254(6) 0.10743(5) 0.0302(2) Uani 1 1 d . . .
Cl3 Cl 0.48228(10) 0.16853(7) 0.15959(5) 0.0411(3) Uani 1 1 d . . .
Cl4 Cl 0.87756(9) 0.58254(7) 0.29423(5) 0.0405(3) Uani 1 1 d . . .
Cl5 Cl 0.71642(14) 0.02080(10) 0.32633(10) 0.0736(5) Uani 1 1 d . . .
Cl6 Cl 0.93730(11) 0.14457(8) 0.56044(7) 0.0548(3) Uani 1 1 d . . .
Cl7 Cl 0.8910(2) 0.11121(11) 0.68636(8) 0.1046(8) Uani 1 1 d . . .
Cl8 Cl 0.60594(12) 0.22951(11) 0.35644(7) 0.0656(4) Uani 1 1 d . . .
Cl9 Cl 0.78272(15) 0.33238(13) 0.30565(10) 0.1030(8) Uani 1 1 d . . .
N1 N 0.0526(3) 0.3624(2) 0.48910(14) 0.0264(7) Uani 1 1 d . . .
N2 N 0.1452(2) 0.37631(18) 0.38322(14) 0.0220(6) Uani 1 1 d . . .
N3 N 0.2883(2) 0.30132(18) 0.37877(14) 0.0224(6) Uani 1 1 d . . .
N4 N 0.4618(3) 0.03029(19) 0.31931(15) 0.0298(7) Uani 1 1 d . . .
H4A H 0.5105 0.0138 0.3007 0.045 Uiso 1 1 calc R . .
H4B H 0.4911 0.0771 0.3411 0.045 Uiso 1 1 calc R . .
H4C H 0.4155 0.0342 0.2897 0.045 Uiso 1 1 calc R . .
N5 N 0.3627(3) -0.16618(19) 0.06205(14) 0.0250(7) Uani 1 1 d . . .
N6 N 0.2575(2) -0.24743(19) -0.04312(14) 0.0245(7) Uani 1 1 d . . .
N7 N 0.1837(3) -0.3947(2) -0.02629(15) 0.0296(7) Uani 1 1 d . . .
N8 N 0.3091(3) 0.4184(2) 0.53270(15) 0.0285(7) Uani 1 1 d . . .
N9 N 0.2367(2) 0.27290(19) 0.55503(14) 0.0231(6) Uani 1 1 d . . .
N10 N 0.1284(2) 0.18235(18) 0.45401(14) 0.0232(6) Uani 1 1 d . . .
N11 N 0.0501(4) -0.0232(2) 0.20305(17) 0.0526(12) Uani 1 1 d . . .
H11A H 0.0339 -0.0056 0.2391 0.063 Uiso 1 1 calc R . .
H11B H 0.0420 -0.0727 0.1949 0.063 Uiso 1 1 calc R . .
N12 N 0.1993(2) -0.29965(18) 0.12860(14) 0.0227(6) Uani 1 1 d . . .
N13 N 0.3429(2) -0.37105(18) 0.11638(14) 0.0236(6) Uani 1 1 d . . .
N14 N 0.4410(3) -0.3357(2) 0.01410(15) 0.0308(7) Uani 1 1 d . . .
O1 O 0.4567(3) 0.6583(2) 0.3577(2) 0.0553(10) Uani 1 1 d . . .
O2 O 0.2837(3) 0.6444(3) 0.35717(17) 0.0553(10) Uani 1 1 d . . .
O3 O 0.3716(3) 0.6390(2) 0.44942(15) 0.0566(10) Uani 1 1 d . . .
O4 O 0.3419(3) 0.5387(2) 0.36886(17) 0.0548(10) Uani 1 1 d . . .
O5 O 0.1465(3) 0.3732(2) 0.04065(14) 0.0487(9) Uani 1 1 d . . .
O6 O 0.2352(3) 0.3676(2) 0.13396(15) 0.0427(8) Uani 1 1 d . . .
O7 O 0.1487(3) 0.45977(18) 0.12791(16) 0.0409(8) Uani 1 1 d . . .
O8 O 0.0573(3) 0.3295(2) 0.12729(18) 0.0489(9) Uani 1 1 d . . .
O9 O 0.5541(4) 0.2423(2) 0.1709(2) 0.0900(18) Uani 1 1 d . . .
O10 O 0.3817(4) 0.1676(3) 0.1699(2) 0.0819(16) Uani 1 1 d . . .
O11 O 0.5095(3) 0.1204(2) 0.20244(18) 0.0614(11) Uani 1 1 d . . .
O12 O 0.4863(3) 0.1391(2) 0.09699(16) 0.0504(9) Uani 1 1 d . . .
O13 O 0.9229(3) 0.5361(3) 0.25684(18) 0.0622(11) Uani 1 1 d . . .
O14 O 0.8490(3) 0.5460(2) 0.35082(19) 0.0604(11) Uani 1 1 d . . .
O15 O 0.7886(4) 0.5885(3) 0.2621(2) 0.0812(15) Uani 1 1 d . . .
O16 O 0.9497(3) 0.6562(2) 0.30933(17) 0.0595(11) Uani 1 1 d . . .
O17 O 0.6478(5) 0.0255(4) 0.2750(3) 0.115(2) Uani 1 1 d . . .
O18 O 0.6539(5) -0.0114(5) 0.3743(3) 0.140(3) Uani 1 1 d . . .
O19 O 0.7807(6) 0.0907(4) 0.3476(6) 0.211(5) Uani 1 1 d . . .
O20 O 0.7746(7) -0.0283(4) 0.3048(3) 0.148(3) Uani 1 1 d . . .
C1 C 0.0054(3) 0.3505(3) 0.54172(19) 0.0331(9) Uani 1 1 d . . .
H1 H 0.0325 0.3268 0.5726 0.040 Uiso 1 1 calc R . .
C2 C -0.0814(4) 0.3713(3) 0.5535(2) 0.0389(10) Uani 1 1 d . . .
H2 H -0.1128 0.3625 0.5916 0.047 Uiso 1 1 calc R . .
C3 C -0.1202(4) 0.4048(3) 0.5086(2) 0.0392(10) Uani 1 1 d . . .
H3 H -0.1807 0.4182 0.5148 0.047 Uiso 1 1 calc R . .
C4 C -0.0714(3) 0.4192(3) 0.4541(2) 0.0350(9) Uani 1 1 d . . .
H4 H -0.0968 0.4437 0.4231 0.042 Uiso 1 1 calc R . .
C5 C 0.0152(3) 0.3972(2) 0.44558(17) 0.0253(8) Uani 1 1 d . . .
C6 C 0.0707(3) 0.4086(2) 0.38784(17) 0.0241(7) Uani 1 1 d . . .
C7 C 0.0452(3) 0.4469(2) 0.33966(19) 0.0299(8) Uani 1 1 d . . .
H7 H -0.0065 0.4710 0.3439 0.036 Uiso 1 1 calc R . .
C8 C 0.0965(3) 0.4493(3) 0.28565(19) 0.0316(9) Uani 1 1 d . . .
H8 H 0.0806 0.4756 0.2526 0.038 Uiso 1 1 calc R . .
C9 C 0.1714(3) 0.4130(2) 0.28007(18) 0.0283(8) Uani 1 1 d . . .
H9 H 0.2063 0.4128 0.2430 0.034 Uiso 1 1 calc R . .
C10 C 0.1936(3) 0.3770(2) 0.33046(16) 0.0227(7) Uani 1 1 d . . .
C11 C 0.2657(3) 0.3323(2) 0.32923(16) 0.0236(7) Uani 1 1 d . . .
C12 C 0.3686(3) 0.2507(3) 0.30295(18) 0.0319(9) Uani 1 1 d . . .
H12 H 0.4087 0.2213 0.2854 0.038 Uiso 1 1 calc R . .
C13 C 0.3461(3) 0.2538(2) 0.36408(17) 0.0231(7) Uani 1 1 d . . .
C14 C 0.3753(3) 0.2088(2) 0.41100(17) 0.0226(7) Uani 1 1 d . . .
C15 C 0.4136(3) 0.2408(2) 0.47087(18) 0.0259(8) Uani 1 1 d . . .
H15 H 0.4211 0.2934 0.4830 0.031 Uiso 1 1 calc R . .
C16 C 0.4408(3) 0.1969(2) 0.51284(18) 0.0287(8) Uani 1 1 d . . .
H16 H 0.4663 0.2193 0.5538 0.034 Uiso 1 1 calc R . .
C17 C 0.4312(3) 0.1203(2) 0.49576(18) 0.0264(8) Uani 1 1 d . . .
H17 H 0.4504 0.0907 0.5251 0.032 Uiso 1 1 calc R . .
C18 C 0.3937(3) 0.0862(2) 0.43586(17) 0.0235(7) Uani 1 1 d . . .
C19 C 0.3639(3) 0.1309(2) 0.39414(17) 0.0242(7) Uani 1 1 d . . .
H19 H 0.3355 0.1081 0.3537 0.029 Uiso 1 1 calc R . .
C20 C 0.3817(3) 0.0037(2) 0.41873(17) 0.0256(8) Uani 1 1 d . . .
C21 C 0.4108(3) -0.0249(2) 0.36195(17) 0.0246(8) Uani 1 1 d . . .
C22 C 0.3964(3) -0.1026(2) 0.34661(17) 0.0252(8) Uani 1 1 d . . .
C23 C 0.3555(3) -0.1531(2) 0.39026(19) 0.0296(8) Uani 1 1 d . . .
H23 H 0.3451 -0.2066 0.3804 0.035 Uiso 1 1 calc R . .
C24 C 0.3296(3) -0.1270(3) 0.44807(19) 0.0310(9) Uani 1 1 d . . .
C25 C 0.3412(3) -0.0497(2) 0.46096(18) 0.0291(8) Uani 1 1 d . . .
H25 H 0.3211 -0.0321 0.4996 0.035 Uiso 1 1 calc R . .
C26 C 0.2878(4) -0.1840(3) 0.4955(2) 0.0386(10) Uani 1 1 d . . .
H26A H 0.2901 -0.1557 0.5364 0.058 Uiso 1 1 calc R . .
H26B H 0.3291 -0.2188 0.4979 0.058 Uiso 1 1 calc R . .
H26C H 0.2173 -0.2138 0.4824 0.058 Uiso 1 1 calc R . .
C27 C 0.4246(3) -0.1348(2) 0.28661(18) 0.0262(8) Uani 1 1 d . . .
C28 C 0.4762(3) -0.1894(2) 0.28646(19) 0.0322(9) Uani 1 1 d . . .
H28 H 0.4953 -0.2047 0.3248 0.039 Uiso 1 1 calc R . .
C29 C 0.4998(4) -0.2217(2) 0.2306(2) 0.0337(9) Uani 1 1 d . . .
H29 H 0.5330 -0.2601 0.2310 0.040 Uiso 1 1 calc R . .
C30 C 0.4754(3) -0.1985(2) 0.17485(19) 0.0301(9) Uani 1 1 d . . .
H30 H 0.4937 -0.2198 0.1370 0.036 Uiso 1 1 calc R . .
C31 C 0.4243(3) -0.1438(2) 0.17356(17) 0.0253(8) Uani 1 1 d . . .
C32 C 0.3978(3) -0.1132(2) 0.22966(18) 0.0267(8) Uani 1 1 d . . .
H32 H 0.3610 -0.0770 0.2290 0.032 Uiso 1 1 calc R . .
C33 C 0.3991(3) -0.1163(2) 0.11507(18) 0.0271(8) Uani 1 1 d . . .
C34 C 0.4097(3) -0.0409(2) 0.1073(2) 0.0335(9) Uani 1 1 d . . .
H34 H 0.4345 0.0007 0.1390 0.040 Uiso 1 1 calc R . .
C35 C 0.3442(3) -0.1293(2) 0.01507(18) 0.0261(8) Uani 1 1 d . . .
C36 C 0.2932(3) -0.1716(2) -0.04438(17) 0.0262(8) Uani 1 1 d . . .
C37 C 0.2779(3) -0.1359(3) -0.09633(19) 0.0328(9) Uani 1 1 d . . .
H37 H 0.3056 -0.0818 -0.0970 0.039 Uiso 1 1 calc R . .
C38 C 0.2208(4) -0.1820(3) -0.1471(2) 0.0372(10) Uani 1 1 d . . .
H38 H 0.2093 -0.1598 -0.1836 0.045 Uiso 1 1 calc R . .
C39 C 0.1803(3) -0.2607(3) -0.14493(18) 0.0330(9) Uani 1 1 d . . .
H39 H 0.1391 -0.2923 -0.1792 0.040 Uiso 1 1 calc R . .
C40 C 0.2011(3) -0.2925(2) -0.09165(16) 0.0261(8) Uani 1 1 d . . .
C41 C 0.1591(3) -0.3752(2) -0.08223(17) 0.0268(8) Uani 1 1 d . . .
C42 C 0.0976(3) -0.4293(3) -0.12738(19) 0.0342(9) Uani 1 1 d . . .
H42 H 0.0819 -0.4148 -0.1668 0.041 Uiso 1 1 calc R . .
C43 C 0.0592(4) -0.5053(3) -0.1143(2) 0.0412(11) Uani 1 1 d . . .
H43 H 0.0163 -0.5431 -0.1445 0.049 Uiso 1 1 calc R . .
C44 C 0.0839(4) -0.5246(3) -0.0576(2) 0.0411(11) Uani 1 1 d . . .
H44 H 0.0584 -0.5762 -0.0479 0.049 Uiso 1 1 calc R . .
C45 C 0.1466(4) -0.4681(3) -0.0144(2) 0.0382(10) Uani 1 1 d . . .
H45 H 0.1638 -0.4820 0.0250 0.046 Uiso 1 1 calc R . .
C46 C 0.3441(4) 0.4906(3) 0.5182(2) 0.0404(11) Uani 1 1 d . . .
H46 H 0.3263 0.5019 0.4780 0.049 Uiso 1 1 calc R . .
C47 C 0.4051(5) 0.5492(3) 0.5594(2) 0.0534(14) Uani 1 1 d . . .
H47 H 0.4294 0.6000 0.5477 0.064 Uiso 1 1 calc R . .
C48 C 0.4306(5) 0.5333(3) 0.6180(2) 0.0539(15) Uani 1 1 d . . .
H48 H 0.4724 0.5729 0.6474 0.065 Uiso 1 1 calc R . .
C49 C 0.3943(4) 0.4590(3) 0.6332(2) 0.0408(11) Uani 1 1 d . . .
H49 H 0.4111 0.4465 0.6731 0.049 Uiso 1 1 calc R . .
C50 C 0.3333(3) 0.4029(2) 0.58961(17) 0.0254(8) Uani 1 1 d . . .
C51 C 0.2910(3) 0.3211(2) 0.60291(17) 0.0244(8) Uani 1 1 d . . .
C52 C 0.3090(3) 0.2940(3) 0.65907(19) 0.0345(9) Uani 1 1 d . . .
H52 H 0.3461 0.3285 0.6932 0.041 Uiso 1 1 calc R . .
C53 C 0.2722(4) 0.2161(3) 0.6645(2) 0.0394(11) Uani 1 1 d . . .
H53 H 0.2832 0.1967 0.7027 0.047 Uiso 1 1 calc R . .
C54 C 0.2193(3) 0.1665(3) 0.6143(2) 0.0339(9) Uani 1 1 d . . .
H54 H 0.1945 0.1127 0.6170 0.041 Uiso 1 1 calc R . .
C55 C 0.2035(3) 0.1973(2) 0.56007(18) 0.0255(8) Uani 1 1 d . . .
C56 C 0.1537(3) 0.1511(2) 0.50206(18) 0.0264(8) Uani 1 1 d . . .
C57 C 0.0874(4) 0.0553(3) 0.4151(2) 0.0357(10) Uani 1 1 d . . .
H57 H 0.0621 0.0110 0.3859 0.043 Uiso 1 1 calc R . .
C58 C 0.0915(3) 0.1284(2) 0.40324(18) 0.0264(8) Uani 1 1 d . . .
C59 C 0.0633(3) 0.1507(2) 0.34349(19) 0.0281(8) Uani 1 1 d . . .
C60 C 0.0081(3) 0.2027(2) 0.3399(2) 0.0308(9) Uani 1 1 d . . .
H60 H -0.0141 0.2235 0.3766 0.037 Uiso 1 1 calc R . .
C61 C -0.0140(3) 0.2238(3) 0.2821(2) 0.0334(9) Uani 1 1 d . . .
H61 H -0.0503 0.2601 0.2795 0.040 Uiso 1 1 calc R . .
C62 C 0.0160(3) 0.1927(2) 0.2281(2) 0.0329(9) Uani 1 1 d . . .
H62 H 0.0001 0.2079 0.1890 0.040 Uiso 1 1 calc R . .
C63 C 0.0697(3) 0.1389(2) 0.23046(18) 0.0291(8) Uani 1 1 d . . .
C64 C 0.0939(3) 0.1197(2) 0.28890(19) 0.0303(9) Uani 1 1 d . . .
H64 H 0.1320 0.0846 0.2917 0.036 Uiso 1 1 calc R . .
C65 C 0.1022(3) 0.1069(2) 0.17147(18) 0.0281(8) Uani 1 1 d . . .
C66 C 0.1420(3) 0.1569(2) 0.1271(2) 0.0318(9) Uani 1 1 d . . .
H66 H 0.1506 0.2102 0.1361 0.038 Uiso 1 1 calc R . .
C67 C 0.1694(3) 0.1306(2) 0.0704(2) 0.0316(9) Uani 1 1 d . . .
C68 C 0.1550(3) 0.0524(2) 0.05772(19) 0.0295(8) Uani 1 1 d . . .
H68 H 0.1728 0.0339 0.0187 0.035 Uiso 1 1 calc R . .
C69 C 0.1153(3) 0.0000(2) 0.10017(18) 0.0281(8) Uani 1 1 d . . .
C70 C 0.0896(4) 0.0281(2) 0.15789(19) 0.0329(9) Uani 1 1 d . . .
C71 C 0.2152(4) 0.1862(3) 0.0227(2) 0.0440(12) Uani 1 1 d . . .
H71A H 0.2893 0.1975 0.0253 0.066 Uiso 1 1 calc R . .
H71B H 0.1980 0.2340 0.0315 0.066 Uiso 1 1 calc R . .
H71C H 0.1876 0.1626 -0.0193 0.066 Uiso 1 1 calc R . .
C72 C 0.0971(3) -0.0832(2) 0.08152(17) 0.0272(8) Uani 1 1 d . . .
C73 C 0.0568(3) -0.1141(2) 0.02071(18) 0.0302(9) Uani 1 1 d . . .
H73 H 0.0393 -0.0818 -0.0069 0.036 Uiso 1 1 calc R . .
C74 C 0.0422(3) -0.1909(2) 0.00039(19) 0.0311(9) Uani 1 1 d . . .
H74 H 0.0153 -0.2107 -0.0409 0.037 Uiso 1 1 calc R . .
C75 C 0.0668(3) -0.2389(2) 0.04058(18) 0.0278(8) Uani 1 1 d . . .
H75 H 0.0570 -0.2914 0.0267 0.033 Uiso 1 1 calc R . .
C76 C 0.1059(3) -0.2099(2) 0.10096(18) 0.0254(8) Uani 1 1 d . . .
C77 C 0.1222(3) -0.1327(2) 0.12104(18) 0.0282(8) Uani 1 1 d . . .
H77 H 0.1507 -0.1132 0.1621 0.034 Uiso 1 1 calc R . .
C78 C 0.1322(3) -0.2603(2) 0.14452(17) 0.0255(8) Uani 1 1 d . . .
C79 C 0.0967(4) -0.2726(3) 0.20204(19) 0.0341(10) Uani 1 1 d . . .
H79 H 0.0476 -0.2516 0.2197 0.041 Uiso 1 1 calc R . .
C80 C 0.2186(3) -0.3377(2) 0.17375(16) 0.0241(7) Uani 1 1 d . . .
C81 C 0.2951(3) -0.3786(2) 0.16923(16) 0.0223(7) Uani 1 1 d . . .
C82 C 0.3200(3) -0.4188(2) 0.21542(18) 0.0283(8) Uani 1 1 d . . .
H82 H 0.2851 -0.4241 0.2526 0.034 Uiso 1 1 calc R . .
C83 C 0.3972(4) -0.4513(3) 0.2059(2) 0.0356(10) Uani 1 1 d . . .
H83 H 0.4156 -0.4798 0.2365 0.043 Uiso 1 1 calc R . .
C84 C 0.4479(4) -0.4421(3) 0.1514(2) 0.0348(10) Uani 1 1 d . . .
H84 H 0.5012 -0.4640 0.1445 0.042 Uiso 1 1 calc R . .
C85 C 0.4197(3) -0.4006(2) 0.10722(18) 0.0274(8) Uani 1 1 d . . .
C86 C 0.4727(3) -0.3827(2) 0.04912(19) 0.0290(8) Uani 1 1 d . . .
C87 C 0.5510(4) -0.4104(3) 0.0316(2) 0.0407(11) Uani 1 1 d . . .
H87 H 0.5728 -0.4433 0.0567 0.049 Uiso 1 1 calc R . .
C88 C 0.5980(4) -0.3900(3) -0.0227(2) 0.0447(12) Uani 1 1 d . . .
H88 H 0.6517 -0.4092 -0.0352 0.054 Uiso 1 1 calc R . .
C89 C 0.5664(4) -0.3424(3) -0.0579(2) 0.0444(12) Uani 1 1 d . . .
H89 H 0.5978 -0.3273 -0.0951 0.053 Uiso 1 1 calc R . .
C90 C 0.4874(4) -0.3167(3) -0.0382(2) 0.0409(11) Uani 1 1 d . . .
H90 H 0.4648 -0.2840 -0.0630 0.049 Uiso 1 1 calc R . .
C91 C 0.9123(5) 0.1782(3) 0.6347(3) 0.0600(15) Uani 1 1 d . . .
H91A H 0.9707 0.2228 0.6514 0.072 Uiso 1 1 calc R . .
H91B H 0.8520 0.1964 0.6309 0.072 Uiso 1 1 calc R . .
C92 C 0.7019(5) 0.2377(4) 0.3040(3) 0.0665(18) Uani 1 1 d . . .
H92A H 0.7427 0.2038 0.3144 0.080 Uiso 1 1 calc R . .
H92B H 0.6701 0.2200 0.2613 0.080 Uiso 1 1 calc R . .
C1A C 0.3459(6) 0.5692(4) 0.8127(3) 0.097(3) Uani 1 1 d D . .
H1A1 H 0.2906 0.5425 0.7806 0.116 Uiso 1 1 calc R . .
H1A2 H 0.3401 0.6212 0.8238 0.116 Uiso 1 1 calc R . .
Cl2A Cl 0.32552(17) 0.52003(14) 0.87799(12) 0.0985(7) Uani 1 1 d D . .
Cl1A Cl 0.45210(18) 0.57875(15) 0.78200(10) 0.0976(7) Uani 1 1 d D . .
C93 C 0.7196(6) 0.9309(5) 0.1477(4) 0.071(2) Uani 0.857(3) 1 d P . .
H93A H 0.6859 0.9549 0.1796 0.086 Uiso 0.857(3) 1 calc PR A 1
H93B H 0.7273 0.8834 0.1629 0.086 Uiso 0.857(3) 1 calc PR A 1
Cl10 Cl 0.64360(14) 0.90714(12) 0.07872(9) 0.0658(6) Uani 0.857(3) 1 d P A 1
Cl11 Cl 0.83730(17) 0.99277(16) 0.13865(15) 0.0992(9) Uani 0.857(3) 1 d P A 1
O1S O 0.8764(4) 0.7968(3) 0.2065(3) 0.0596(14) Uani 0.857(3) 1 d PU A 1
N1S N 0.8004(7) 0.7382(7) 0.1637(4) 0.113(3) Uani 0.857(3) 1 d PU A 1
O2S O 0.6994(6) 0.7175(5) 0.1527(5) 0.111(3) Uani 0.857(3) 1 d PU A 1
C1S C 0.8248(8) 0.6876(7) 0.1231(6) 0.128(4) Uani 0.857(3) 1 d PU A 1
H1S1 H 0.8287 0.6433 0.1443 0.191 Uiso 0.857(3) 1 calc PR A 1
H1S2 H 0.8908 0.7124 0.1071 0.191 Uiso 0.857(3) 1 calc PR A 1
H1S3 H 0.7727 0.6703 0.0885 0.191 Uiso 0.857(3) 1 calc PR A 1
Cl2R Cl 0.6749(9) 0.6892(8) 0.1655(6) 0.054(3) Uani 0.143(3) 1 d PD A 2
Cl1R Cl 0.8691(12) 0.7986(9) 0.1686(9) 0.091(6) Uani 0.143(3) 1 d PD A 2
C1R C 0.7419(17) 0.7820(16) 0.1658(10) 0.114(15) Uani 0.143(3) 1 d PDU A 2
H1R1 H 0.7250 0.8115 0.2022 0.136 Uiso 0.143(3) 1 calc PR A 2
H1R2 H 0.7210 0.8014 0.1278 0.136 Uiso 0.143(3) 1 calc PR A 2
O1X O 0.2928(3) 0.0366(2) 0.24250(15) 0.0433(8) Uani 1 1 d . . .
H1Z H 0.2284 0.0184 0.2375 0.052 Uiso 1 1 d R . .
H2Z H 0.2850 0.0682 0.2177 0.052 Uiso 1 1 d R . .

loop_
_atom_site_aniso_label
_atom_site_aniso_U_11
_atom_site_aniso_U_22
_atom_site_aniso_U_33
_atom_site_aniso_U_23
_atom_site_aniso_U_13
_atom_site_aniso_U_12
Cd1 0.03311(16) 0.02204(15) 0.01859(12) 0.00543(10) 0.00005(10) 0.00864(12)
Cd2 0.02922(15) 0.02144(14) 0.01904(12) 0.00395(10) 0.00153(10) 0.00975(11)
S1 0.0410(6) 0.0411(6) 0.0219(4) 0.0085(4) 0.0091(4) 0.0206(5)
S2 0.0459(6) 0.0224(5) 0.0331(5) 0.0085(4) 0.0005(4) 0.0095(5)
S3 0.0452(6) 0.0202(5) 0.0375(5) 0.0070(4) 0.0021(5) 0.0086(5)
S4 0.0464(6) 0.0462(7) 0.0258(5) 0.0130(4) 0.0121(4) 0.0280(5)
Cl1 0.0391(6) 0.0291(5) 0.0321(5) 0.0068(4) -0.0013(4) 0.0026(4)
Cl2 0.0350(5) 0.0249(5) 0.0308(4) 0.0053(4) 0.0026(4) 0.0088(4)
Cl3 0.0511(7) 0.0335(6) 0.0341(5) 0.0028(4) -0.0001(5) 0.0064(5)
Cl4 0.0411(6) 0.0411(7) 0.0400(6) -0.0030(5) -0.0019(5) 0.0160(5)
Cl5 0.0644(10) 0.0615(10) 0.0999(13) 0.0222(9) 0.0191(9) 0.0210(9)
Cl6 0.0545(8) 0.0517(8) 0.0612(8) 0.0122(6) 0.0165(6) 0.0175(7)
Cl7 0.207(3) 0.0528(10) 0.0582(10) 0.0122(8) 0.0341(13) 0.0413(13)
Cl8 0.0546(9) 0.0857(12) 0.0592(8) 0.0165(8) 0.0170(7) 0.0212(8)
Cl9 0.0736(12) 0.0953(15) 0.1003(14) -0.0378(12) 0.0325(11) -0.0236(11)
N1 0.0287(17) 0.0275(18) 0.0234(15) 0.0009(13) 0.0023(12) 0.0096(14)
N2 0.0243(16) 0.0183(15) 0.0228(14) 0.0016(12) -0.0001(12) 0.0059(13)
N3 0.0246(16) 0.0219(16) 0.0213(14) 0.0023(12) 0.0018(11) 0.0081(13)
N4 0.038(2) 0.0240(18) 0.0254(15) 0.0036(13) 0.0053(14) 0.0066(15)
N5 0.0307(17) 0.0235(17) 0.0213(14) 0.0055(12) 0.0000(12) 0.0083(14)
N6 0.0284(17) 0.0229(17) 0.0231(14) 0.0040(12) 0.0015(12) 0.0087(14)
N7 0.038(2) 0.0277(19) 0.0216(15) 0.0052(13) -0.0001(13) 0.0080(15)
N8 0.0342(19) 0.0233(17) 0.0263(15) 0.0044(13) 0.0008(13) 0.0057(14)
N9 0.0239(16) 0.0249(17) 0.0219(14) 0.0043(12) 0.0032(12) 0.0091(13)
N10 0.0218(16) 0.0203(16) 0.0268(15) 0.0041(12) 0.0018(12) 0.0050(13)
N11 0.111(4) 0.029(2) 0.0259(18) 0.0077(16) 0.012(2) 0.031(2)
N12 0.0255(16) 0.0206(16) 0.0229(14) 0.0019(12) -0.0001(12) 0.0087(13)
N13 0.0300(17) 0.0204(16) 0.0216(14) 0.0034(12) 0.0030(12) 0.0090(13)
N14 0.0314(19) 0.033(2) 0.0274(16) 0.0086(14) 0.0059(13) 0.0070(15)
O1 0.040(2) 0.046(2) 0.079(3) 0.022(2) 0.0175(18) 0.0061(17)
O2 0.050(2) 0.078(3) 0.047(2) 0.0016(19) -0.0002(17) 0.034(2)
O3 0.084(3) 0.043(2) 0.0297(16) 0.0034(15) -0.0076(17) 0.002(2)
O4 0.077(3) 0.0264(18) 0.051(2) 0.0013(15) -0.0091(19) 0.0024(18)
O5 0.074(3) 0.047(2) 0.0272(15) 0.0023(14) -0.0037(16) 0.0233(19)
O6 0.0425(19) 0.056(2) 0.0382(17) 0.0089(15) 0.0035(14) 0.0275(17)
O7 0.049(2) 0.0249(16) 0.0470(18) -0.0011(14) -0.0016(15) 0.0112(15)
O8 0.043(2) 0.0330(19) 0.070(2) 0.0149(17) 0.0188(17) 0.0061(16)
O9 0.136(5) 0.031(2) 0.073(3) 0.012(2) -0.037(3) -0.017(3)
O10 0.073(3) 0.145(5) 0.051(2) 0.015(3) 0.013(2) 0.067(3)
O11 0.080(3) 0.044(2) 0.052(2) 0.0208(18) -0.012(2) 0.006(2)
O12 0.069(3) 0.042(2) 0.0375(17) 0.0037(15) 0.0146(17) 0.0111(18)
O13 0.075(3) 0.077(3) 0.053(2) 0.001(2) 0.013(2) 0.051(2)
O14 0.059(3) 0.058(3) 0.057(2) 0.015(2) 0.0199(19) 0.003(2)
O15 0.070(3) 0.087(4) 0.094(4) -0.009(3) -0.031(3) 0.044(3)
O16 0.071(3) 0.046(2) 0.044(2) 0.0001(17) 0.0082(18) -0.007(2)
O17 0.102(4) 0.192(7) 0.093(4) 0.050(4) 0.029(3) 0.096(5)
O18 0.123(5) 0.193(8) 0.074(4) 0.030(4) 0.024(4) -0.002(5)
O19 0.086(5) 0.093(6) 0.409(16) -0.023(8) -0.002(7) -0.024(4)
O20 0.221(8) 0.159(7) 0.139(6) 0.065(5) 0.045(6) 0.153(7)
C1 0.039(2) 0.031(2) 0.0287(19) 0.0022(17) 0.0102(17) 0.0093(19)
C2 0.043(3) 0.036(3) 0.039(2) -0.0003(19) 0.0159(19) 0.012(2)
C3 0.033(2) 0.038(3) 0.049(3) -0.002(2) 0.010(2) 0.016(2)
C4 0.032(2) 0.034(2) 0.041(2) 0.0047(19) 0.0021(18) 0.0145(19)
C5 0.029(2) 0.0200(19) 0.0265(17) -0.0028(14) 0.0011(14) 0.0082(16)
C6 0.028(2) 0.0190(18) 0.0240(17) 0.0008(14) -0.0007(14) 0.0059(15)
C7 0.032(2) 0.028(2) 0.034(2) 0.0045(17) -0.0028(16) 0.0143(18)
C8 0.036(2) 0.030(2) 0.0306(19) 0.0090(17) -0.0039(16) 0.0120(19)
C9 0.032(2) 0.028(2) 0.0243(17) 0.0075(15) -0.0002(15) 0.0073(17)
C10 0.0254(19) 0.0197(18) 0.0221(16) 0.0054(14) 0.0018(13) 0.0048(15)
C11 0.0272(19) 0.0206(19) 0.0223(16) 0.0018(14) 0.0035(14) 0.0059(15)
C12 0.037(2) 0.038(2) 0.0272(18) 0.0055(17) 0.0077(16) 0.020(2)
C13 0.0225(18) 0.0233(19) 0.0237(16) 0.0013(14) 0.0021(13) 0.0076(15)
C14 0.0219(18) 0.0242(19) 0.0235(16) 0.0036(14) 0.0039(13) 0.0088(15)
C15 0.026(2) 0.0219(19) 0.0285(18) -0.0010(15) 0.0015(15) 0.0072(16)
C16 0.030(2) 0.031(2) 0.0240(17) -0.0013(15) -0.0021(15) 0.0090(17)
C17 0.026(2) 0.026(2) 0.0269(18) 0.0041(15) -0.0013(14) 0.0070(16)
C18 0.0236(18) 0.0211(19) 0.0251(17) 0.0021(14) 0.0020(14) 0.0057(15)
C19 0.0274(19) 0.024(2) 0.0230(16) 0.0020(14) 0.0013(14) 0.0106(16)
C20 0.027(2) 0.025(2) 0.0237(17) 0.0043(15) -0.0026(14) 0.0065(16)
C21 0.0274(19) 0.0226(19) 0.0250(17) 0.0075(14) -0.0004(14) 0.0084(16)
C22 0.027(2) 0.0216(19) 0.0262(17) 0.0013(14) -0.0036(14) 0.0081(16)
C23 0.033(2) 0.024(2) 0.0313(19) 0.0032(16) -0.0032(16) 0.0092(17)
C24 0.031(2) 0.030(2) 0.0310(19) 0.0093(17) -0.0008(16) 0.0072(18)
C25 0.030(2) 0.031(2) 0.0267(18) 0.0057(16) 0.0010(15) 0.0086(17)
C26 0.048(3) 0.031(2) 0.037(2) 0.0128(19) 0.004(2) 0.010(2)
C27 0.029(2) 0.0213(19) 0.0270(18) 0.0004(15) -0.0033(15) 0.0063(16)
C28 0.043(2) 0.029(2) 0.0260(18) 0.0032(16) -0.0057(17) 0.0144(19)
C29 0.042(3) 0.024(2) 0.039(2) 0.0010(17) -0.0026(18) 0.0171(19)
C30 0.036(2) 0.024(2) 0.0305(19) -0.0013(16) -0.0009(16) 0.0116(18)
C31 0.027(2) 0.0198(19) 0.0266(17) -0.0006(14) -0.0028(14) 0.0047(15)
C32 0.030(2) 0.0209(19) 0.0303(18) 0.0017(15) -0.0064(15) 0.0102(16)
C33 0.031(2) 0.023(2) 0.0269(18) 0.0015(15) -0.0028(15) 0.0079(16)
C34 0.043(3) 0.023(2) 0.032(2) 0.0017(16) 0.0002(18) 0.0070(18)
C35 0.028(2) 0.024(2) 0.0265(17) 0.0069(15) 0.0028(14) 0.0072(16)
C36 0.027(2) 0.028(2) 0.0243(17) 0.0075(15) 0.0023(14) 0.0084(16)
C37 0.039(2) 0.029(2) 0.032(2) 0.0130(17) 0.0028(17) 0.0100(19)
C38 0.043(3) 0.042(3) 0.029(2) 0.0176(19) -0.0016(18) 0.014(2)
C39 0.035(2) 0.040(3) 0.0234(18) 0.0076(17) -0.0029(16) 0.0105(19)
C40 0.029(2) 0.032(2) 0.0198(16) 0.0055(15) 0.0033(14) 0.0118(17)
C41 0.030(2) 0.031(2) 0.0229(17) 0.0032(15) 0.0024(14) 0.0130(17)
C42 0.039(2) 0.034(2) 0.0266(19) 0.0012(17) -0.0059(17) 0.0091(19)
C43 0.041(3) 0.034(3) 0.041(2) -0.003(2) -0.009(2) 0.003(2)
C44 0.049(3) 0.028(2) 0.039(2) 0.0026(19) 0.000(2) 0.002(2)
C45 0.050(3) 0.031(2) 0.028(2) 0.0059(17) 0.0017(18) 0.004(2)
C46 0.054(3) 0.029(2) 0.033(2) 0.0081(18) -0.004(2) 0.005(2)
C47 0.071(4) 0.025(2) 0.049(3) 0.010(2) -0.006(3) -0.009(2)
C48 0.068(4) 0.033(3) 0.043(3) 0.002(2) -0.014(2) -0.009(3)
C49 0.047(3) 0.037(3) 0.031(2) 0.0047(19) -0.0086(19) 0.004(2)
C50 0.028(2) 0.026(2) 0.0229(16) 0.0036(15) 0.0023(14) 0.0082(16)
C51 0.0270(19) 0.027(2) 0.0220(16) 0.0026(14) 0.0020(14) 0.0117(16)
C52 0.041(2) 0.036(2) 0.0266(19) 0.0040(17) -0.0070(17) 0.013(2)
C53 0.049(3) 0.038(3) 0.033(2) 0.0147(19) -0.0046(19) 0.013(2)
C54 0.038(2) 0.028(2) 0.037(2) 0.0110(18) -0.0021(18) 0.0091(19)
C55 0.026(2) 0.023(2) 0.0290(18) 0.0067(15) 0.0045(15) 0.0088(16)
C56 0.027(2) 0.024(2) 0.0297(18) 0.0064(15) 0.0058(15) 0.0080(16)
C57 0.045(3) 0.023(2) 0.036(2) 0.0016(17) -0.0015(19) 0.0077(19)
C58 0.026(2) 0.0215(19) 0.0292(18) -0.0015(15) 0.0005(15) 0.0053(16)
C59 0.026(2) 0.024(2) 0.033(2) 0.0013(16) -0.0037(15) 0.0066(16)
C60 0.025(2) 0.024(2) 0.041(2) -0.0013(17) -0.0009(16) 0.0054(17)
C61 0.030(2) 0.028(2) 0.045(2) 0.0038(18) -0.0030(18) 0.0145(18)
C62 0.035(2) 0.027(2) 0.036(2) 0.0024(17) -0.0060(17) 0.0103(18)
C63 0.036(2) 0.023(2) 0.0280(18) -0.0003(15) -0.0057(16) 0.0105(17)
C64 0.037(2) 0.022(2) 0.032(2) -0.0002(16) -0.0038(16) 0.0112(18)
C65 0.034(2) 0.024(2) 0.0288(18) -0.0008(15) -0.0055(15) 0.0147(17)
C66 0.031(2) 0.021(2) 0.041(2) 0.0011(17) -0.0087(17) 0.0078(17)
C67 0.031(2) 0.025(2) 0.039(2) 0.0034(17) -0.0036(17) 0.0087(17)
C68 0.029(2) 0.028(2) 0.0324(19) 0.0056(16) -0.0029(16) 0.0102(17)
C69 0.035(2) 0.024(2) 0.0269(18) 0.0007(15) -0.0067(15) 0.0130(17)
C70 0.047(3) 0.026(2) 0.0285(19) 0.0081(16) -0.0046(17) 0.0151(19)
C71 0.050(3) 0.025(2) 0.057(3) 0.007(2) 0.015(2) 0.010(2)
C72 0.038(2) 0.0183(19) 0.0251(17) 0.0005(14) -0.0035(15) 0.0097(17)
C73 0.035(2) 0.028(2) 0.0278(18) 0.0015(16) -0.0068(16) 0.0128(18)
C74 0.035(2) 0.027(2) 0.0279(19) -0.0006(16) -0.0078(16) 0.0071(18)
C75 0.031(2) 0.022(2) 0.0303(19) 0.0017(15) 0.0004(15) 0.0093(17)
C76 0.027(2) 0.0218(19) 0.0289(18) 0.0035(15) -0.0009(14) 0.0098(16)
C77 0.037(2) 0.024(2) 0.0237(17) -0.0018(15) -0.0054(15) 0.0123(17)
C78 0.030(2) 0.023(2) 0.0258(17) 0.0019(15) -0.0006(15) 0.0113(16)
C79 0.043(3) 0.038(3) 0.030(2) 0.0073(18) 0.0081(18) 0.024(2)
C80 0.030(2) 0.0235(19) 0.0188(15) 0.0036(14) 0.0010(14) 0.0085(16)
C81 0.0252(19) 0.0203(18) 0.0211(16) 0.0042(14) 0.0001(13) 0.0058(15)
C82 0.035(2) 0.029(2) 0.0241(17) 0.0094(15) 0.0018(15) 0.0116(18)
C83 0.042(3) 0.038(3) 0.036(2) 0.0154(19) 0.0030(18) 0.022(2)
C84 0.043(3) 0.035(2) 0.037(2) 0.0122(18) 0.0077(18) 0.023(2)
C85 0.033(2) 0.023(2) 0.0278(18) 0.0037(15) 0.0049(15) 0.0110(17)
C86 0.032(2) 0.025(2) 0.0307(19) 0.0038(16) 0.0069(16) 0.0085(17)
C87 0.040(3) 0.046(3) 0.043(2) 0.006(2) 0.013(2) 0.021(2)
C88 0.036(3) 0.051(3) 0.045(3) 0.000(2) 0.018(2) 0.011(2)
C89 0.035(3) 0.055(3) 0.037(2) 0.007(2) 0.0098(19) 0.003(2)
C90 0.039(3) 0.050(3) 0.033(2) 0.015(2) 0.0085(18) 0.008(2)
C91 0.074(4) 0.045(3) 0.056(3) -0.001(3) 0.005(3) 0.012(3)
C92 0.052(4) 0.069(4) 0.069(4) -0.012(3) 0.007(3) 0.007(3)
C1A 0.108(6) 0.071(5) 0.066(4) 0.007(4) -0.004(4) -0.039(5)
Cl2A 0.0817(14) 0.1046(17) 0.1203(18) 0.0210(14) 0.0002(12) 0.0430(13)
Cl1A 0.0946(15) 0.1268(19) 0.0779(12) 0.0130(12) 0.0208(11) 0.0411(14)
C93 0.069(5) 0.061(5) 0.087(6) 0.027(4) 0.007(4) 0.018(4)
Cl10 0.0616(11) 0.0788(14) 0.0674(11) 0.0355(10) 0.0241(9) 0.0269(10)
Cl11 0.0588(13) 0.0925(18) 0.150(2) 0.0484(17) -0.0045(14) 0.0200(12)
O1S 0.042(3) 0.045(3) 0.098(4) 0.030(3) 0.019(3) 0.015(2)
N1S 0.092(5) 0.160(9) 0.081(6) 0.009(5) 0.020(4) 0.028(6)
O2S 0.051(4) 0.083(6) 0.203(9) 0.030(6) 0.006(5) 0.024(4)
C1S 0.079(7) 0.139(11) 0.161(12) -0.015(8) 0.019(7) 0.035(7)
Cl2R 0.027(5) 0.056(8) 0.065(6) -0.010(5) 0.010(4) -0.005(5)
Cl1R 0.086(10) 0.054(8) 0.107(13) 0.034(9) -0.013(9) -0.020(7)
C1R 0.110(17) 0.120(17) 0.117(17) 0.004(10) 0.012(10) 0.045(10)
O1X 0.0382(18) 0.050(2) 0.0463(18) 0.0074(16) -0.0046(14) 0.0201(16)

loop_
_atom_type_symbol
_atom_type_description
_atom_type_scat_dispersion_real
_atom_type_scat_dispersion_imag
_atom_type_scat_source
C C 0.0033 0.0016 'International Tables Vol C Tables 4.2.6.8 and 6.1.1.4'
H H 0.0000 0.0000 'International Tables Vol C Tables 4.2.6.8 and 6.1.1.4'
N N 0.0061 0.0033 'International Tables Vol C Tables 4.2.6.8 and 6.1.1.4'
O O 0.0106 0.0060 'International Tables Vol C Tables 4.2.6.8 and 6.1.1.4'
F F 0.0171 0.0103 'International Tables Vol C Tables 4.2.6.8 and 6.1.1.4'
S S 0.1246 0.1234 'International Tables Vol C Tables 4.2.6.8 and 6.1.1.4'
Cl Cl 0.1484 0.1585 'International Tables Vol C Tables 4.2.6.8 and 6.1.1.4'
Cd Cd -0.8075 1.2024 'International Tables Vol C Tables 4.2.6.8 and 6.1.1.4'

loop_
_geom_angle_atom_site_label_1
_geom_angle_atom_site_label_2
_geom_angle_atom_site_label_3
_geom_angle
N6 Cd1 N13 169.09(11)
N6 Cd1 N12 117.50(11)
N13 Cd1 N12 70.95(11)
N6 Cd1 N7 69.58(12)
N13 Cd1 N7 102.84(12)
N12 Cd1 N7 100.84(11)
N6 Cd1 N5 71.45(11)
N13 Cd1 N5 117.04(11)
N12 Cd1 N5 88.73(11)
N7 Cd1 N5 139.89(11)
N6 Cd1 N14 102.47(11)
N13 Cd1 N14 69.68(11)
N12 Cd1 N14 139.98(11)
N7 Cd1 N14 94.55(12)
N5 Cd1 N14 102.78(12)
N9 Cd2 N2 173.25(11)
N9 Cd2 N8 69.25(11)
N2 Cd2 N8 107.30(11)
N9 Cd2 N3 115.10(11)
N2 Cd2 N3 71.17(11)
N8 Cd2 N3 105.05(11)
N9 Cd2 N1 105.06(11)
N2 Cd2 N1 69.00(11)
N8 Cd2 N1 93.69(12)
N3 Cd2 N1 139.46(11)
N9 Cd2 N10 70.54(11)
N2 Cd2 N10 113.56(11)
N8 Cd2 N10 138.89(11)
N3 Cd2 N10 84.47(11)
N1 Cd2 N10 104.62(11)
C12 S1 C11 89.68(19)
C34 S2 C35 90.0(2)
C57 S3 C56 89.4(2)
C80 S4 C79 89.42(19)
O1 Cl1 O4 109.6(2)
O1 Cl1 O3 110.2(3)
O4 Cl1 O3 110.4(2)
O1 Cl1 O2 109.0(2)
O4 Cl1 O2 109.8(2)
O3 Cl1 O2 107.9(2)
O8 Cl2 O7 109.5(2)
O8 Cl2 O5 109.8(2)
O7 Cl2 O5 109.5(2)
O8 Cl2 O6 109.2(2)
O7 Cl2 O6 109.7(2)
O5 Cl2 O6 109.1(2)
O9 Cl3 O10 113.7(4)
O9 Cl3 O12 108.8(3)
O10 Cl3 O12 109.1(3)
O9 Cl3 O11 107.5(3)
O10 Cl3 O11 107.2(3)
O12 Cl3 O11 110.5(2)
O13 Cl4 O16 108.7(3)
O13 Cl4 O15 110.4(3)
O16 Cl4 O15 110.8(3)
O13 Cl4 O14 108.0(3)
O16 Cl4 O14 109.9(2)
O15 Cl4 O14 109.0(3)
O19 Cl5 O18 110.3(6)
O19 Cl5 O20 109.0(6)
O18 Cl5 O20 110.8(5)
O19 Cl5 O17 111.6(6)
O18 Cl5 O17 106.5(4)
O20 Cl5 O17 108.6(4)
C1 N1 C5 118.6(4)
C1 N1 Cd2 123.4(3)
C5 N1 Cd2 118.0(2)
C6 N2 C10 120.1(3)
C6 N2 Cd2 121.2(2)
C10 N2 Cd2 118.8(2)
C11 N3 C13 111.3(3)
C11 N3 Cd2 113.3(2)
C13 N3 Cd2 134.0(2)
C21 N4 H4A 109.5
C21 N4 H4B 109.5
H4A N4 H4B 109.5
C21 N4 H4C 109.5
H4A N4 H4C 109.5
H4B N4 H4C 109.5
C35 N5 C33 111.2(3)
C35 N5 Cd1 113.9(3)
C33 N5 Cd1 133.5(2)
C36 N6 C40 120.9(3)
C36 N6 Cd1 118.8(2)
C40 N6 Cd1 120.3(3)
C45 N7 C41 118.8(4)
C45 N7 Cd1 122.8(3)
C41 N7 Cd1 118.3(3)
C46 N8 C50 118.8(4)
C46 N8 Cd2 122.4(3)
C50 N8 Cd2 118.5(3)
C55 N9 C51 119.8(3)
C55 N9 Cd2 119.8(3)
C51 N9 Cd2 120.4(3)
C56 N10 C58 111.5(3)
C56 N10 Cd2 113.0(3)
C58 N10 Cd2 133.3(2)
C70 N11 H11A 120.0
C70 N11 H11B 120.0
H11A N11 H11B 120.0
C80 N12 C78 112.2(3)
C80 N12 Cd1 114.7(2)
C78 N12 Cd1 132.7(2)
C81 N13 C85 120.6(3)
C81 N13 Cd1 119.1(3)
C85 N13 Cd1 120.2(2)
C90 N14 C86 118.4(4)
C90 N14 Cd1 123.2(3)
C86 N14 Cd1 118.1(3)
N1 C1 C2 123.0(4)
N1 C1 H1 118.5
C2 C1 H1 118.5
C3 C2 C1 118.1(4)
C3 C2 H2 120.9
C1 C2 H2 120.9
C2 C3 C4 120.0(4)
C2 C3 H3 120.0
C4 C3 H3 120.0
C3 C4 C5 118.7(4)
C3 C4 H4 120.6
C5 C4 H4 120.6
N1 C5 C4 121.5(4)
N1 C5 C6 116.1(3)
C4 C5 C6 122.4(4)
N2 C6 C7 121.1(4)
N2 C6 C5 115.5(3)
C7 C6 C5 123.4(4)
C8 C7 C6 119.0(4)
C8 C7 H7 120.5
C6 C7 H7 120.5
C7 C8 C9 119.7(4)
C7 C8 H8 120.2
C9 C8 H8 120.2
C10 C9 C8 117.9(4)
C10 C9 H9 121.0
C8 C9 H9 121.0
N2 C10 C9 122.1(4)
N2 C10 C11 114.3(3)
C9 C10 C11 123.5(3)
N3 C11 C10 122.0(3)
N3 C11 S1 114.0(3)
C10 C11 S1 123.5(3)
C13 C12 S1 111.3(3)
C13 C12 H12 124.3
S1 C12 H12 124.3
C12 C13 N3 113.7(3)
C12 C13 C14 125.1(3)
N3 C13 C14 121.2(3)
C15 C14 C19 118.9(3)
C15 C14 C13 122.5(4)
C19 C14 C13 118.6(3)
C16 C15 C14 120.5(4)
C16 C15 H15 119.8
C14 C15 H15 119.8
C15 C16 C17 120.5(4)
C15 C16 H16 119.7
C17 C16 H16 119.7
C16 C17 C18 120.7(4)
C16 C17 H17 119.7
C18 C17 H17 119.7
C17 C18 C19 118.3(4)
C17 C18 C20 120.0(3)
C19 C18 C20 121.6(3)
C18 C19 C14 121.1(3)
C18 C19 H19 119.5
C14 C19 H19 119.5
C25 C20 C21 117.1(4)
C25 C20 C18 119.3(3)
C21 C20 C18 123.6(3)
C22 C21 C20 122.2(3)
C22 C21 N4 119.4(3)
C20 C21 N4 118.3(3)
C21 C22 C23 118.2(4)
C21 C22 C27 123.5(3)
C23 C22 C27 118.2(4)
C22 C23 C24 121.5(4)
C22 C23 H23 119.2
C24 C23 H23 119.2
C25 C24 C23 118.8(4)
C25 C24 C26 121.2(4)
C23 C24 C26 120.0(4)
C24 C25 C20 122.0(4)
C24 C25 H25 119.0
C20 C25 H25 119.0
C24 C26 H26A 109.5
C24 C26 H26B 109.5
H26A C26 H26B 109.5
C24 C26 H26C 109.5
H26A C26 H26C 109.5
H26B C26 H26C 109.5
C28 C27 C32 118.5(4)
C28 C27 C22 120.0(3)
C32 C27 C22 121.5(4)
C29 C28 C27 120.5(4)
C29 C28 H28 119.8
C27 C28 H28 119.8
C30 C29 C28 120.5(4)
C30 C29 H29 119.7
C28 C29 H29 119.7
C29 C30 C31 120.3(4)
C29 C30 H30 119.9
C31 C30 H30 119.9
C30 C31 C32 119.1(4)
C30 C31 C33 121.8(4)
C32 C31 C33 119.1(4)
C27 C32 C31 121.1(4)
C27 C32 H32 119.4
C31 C32 H32 119.4
C34 C33 N5 114.0(3)
C34 C33 C31 124.7(4)
N5 C33 C31 121.3(3)
C33 C34 S2 110.6(3)
C33 C34 H34 124.7
S2 C34 H34 124.7
N5 C35 C36 121.2(4)
N5 C35 S2 114.1(3)
C36 C35 S2 124.3(3)
N6 C36 C37 122.3(4)
N6 C36 C35 114.1(3)
C37 C36 C35 123.5(4)
C38 C37 C36 117.3(4)
C38 C37 H37 121.3
C36 C37 H37 121.3
C37 C38 C39 120.4(4)
C37 C38 H38 119.8
C39 C38 H38 119.8
C38 C39 C40 118.8(4)
C38 C39 H39 120.6
C40 C39 H39 120.6
N6 C40 C39 120.2(4)
N6 C40 C41 115.4(3)
C39 C40 C41 124.3(4)
N7 C41 C42 121.5(4)
N7 C41 C40 115.8(3)
C42 C41 C40 122.7(4)
C41 C42 C43 119.2(4)
C41 C42 H42 120.4
C43 C42 H42 120.4
C44 C43 C42 119.1(4)
C44 C43 H43 120.4
C42 C43 H43 120.4
C43 C44 C45 119.2(4)
C43 C44 H44 120.4
C45 C44 H44 120.4
N7 C45 C44 122.2(4)
N7 C45 H45 118.9
C44 C45 H45 118.9
N8 C46 C47 122.2(4)
N8 C46 H46 118.9
C47 C46 H46 118.9
C46 C47 C48 119.1(5)
C46 C47 H47 120.5
C48 C47 H47 120.5
C49 C48 C47 118.8(5)
C49 C48 H48 120.6
C47 C48 H48 120.6
C48 C49 C50 119.2(4)
C48 C49 H49 120.4
C50 C49 H49 120.4
N8 C50 C49 121.9(4)
N8 C50 C51 116.0(3)
C49 C50 C51 122.1(4)
N9 C51 C52 120.7(4)
N9 C51 C50 115.0(3)
C52 C51 C50 124.2(4)
C53 C52 C51 119.2(4)
C53 C52 H52 120.4
C51 C52 H52 120.4
C54 C53 C52 119.8(4)
C54 C53 H53 120.1
C52 C53 H53 120.1
C53 C54 C55 118.2(4)
C53 C54 H54 120.9
C55 C54 H54 120.9
N9 C55 C54 122.3(4)
N9 C55 C56 113.6(3)
C54 C55 C56 124.0(4)
N10 C56 C55 122.2(4)
N10 C56 S3 114.6(3)
C55 C56 S3 123.0(3)
C58 C57 S3 111.3(3)
C58 C57 H57 124.4
S3 C57 H57 124.4
C57 C58 N10 113.2(4)
C57 C58 C59 125.6(4)
N10 C58 C59 121.2(3)
C60 C59 C64 119.6(4)
C60 C59 C58 121.5(4)
C64 C59 C58 118.9(4)
C61 C60 C59 119.2(4)
C61 C60 H60 120.4
C59 C60 H60 120.4
C62 C61 C60 121.0(4)
C62 C61 H61 119.5
C60 C61 H61 119.5
C61 C62 C63 120.7(4)
C61 C62 H62 119.6
C63 C62 H62 119.6
C64 C63 C62 117.8(4)
C64 C63 C65 122.6(4)
C62 C63 C65 119.6(4)
C63 C64 C59 121.6(4)
C63 C64 H64 119.2
C59 C64 H64 119.2
C66 C65 C70 118.9(4)
C66 C65 C63 118.6(4)
C70 C65 C63 122.4(4)
C67 C66 C65 121.6(4)
C67 C66 H66 119.2
C65 C66 H66 119.2
C66 C67 C68 118.5(4)
C66 C67 C71 121.1(4)
C68 C67 C71 120.4(4)
C67 C68 C69 122.3(4)
C67 C68 H68 118.8
C69 C68 H68 118.8
C68 C69 C70 118.3(4)
C68 C69 C72 118.8(4)
C70 C69 C72 122.8(4)
C65 C70 C69 120.4(4)
C65 C70 N11 119.4(4)
C69 C70 N11 120.1(4)
C67 C71 H71A 109.5
C67 C71 H71B 109.5
H71A C71 H71B 109.5
C67 C71 H71C 109.5
H71A C71 H71C 109.5
H71B C71 H71C 109.5
C77 C72 C73 117.7(4)
C77 C72 C69 123.1(3)
C73 C72 C69 119.1(3)
C74 C73 C72 121.2(4)
C74 C73 H73 119.4
C72 C73 H73 119.4
C73 C74 C75 119.9(4)
C73 C74 H74 120.0
C75 C74 H74 120.0
C76 C75 C74 119.9(4)
C76 C75 H75 120.1
C74 C75 H75 120.1
C75 C76 C77 120.2(4)
C75 C76 C78 120.6(4)
C77 C76 C78 119.2(3)
C76 C77 C72 121.0(4)
C76 C77 H77 119.5
C72 C77 H77 119.5
C79 C78 N12 113.4(3)
C79 C78 C76 126.5(4)
N12 C78 C76 120.1(3)
C78 C79 S4 110.9(3)
C78 C79 H79 124.6
S4 C79 H79 124.6
N12 C80 C81 121.7(3)
N12 C80 S4 114.0(3)
C81 C80 S4 124.2(3)
N13 C81 C82 121.9(4)
N13 C81 C80 113.5(3)
C82 C81 C80 124.5(3)
C81 C82 C83 118.1(4)
C81 C82 H82 121.0
C83 C82 H82 121.0
C82 C83 C84 119.8(4)
C82 C83 H83 120.1
C84 C83 H83 120.1
C85 C84 C83 119.2(4)
C85 C84 H84 120.4
C83 C84 H84 120.4
N13 C85 C84 120.4(4)
N13 C85 C86 115.6(3)
C84 C85 C86 123.9(4)
N14 C86 C87 120.8(4)
N14 C86 C85 116.0(4)
C87 C86 C85 123.1(4)
C86 C87 C88 119.8(5)
C86 C87 H87 120.1
C88 C87 H87 120.1
C89 C88 C87 119.4(5)
C89 C88 H88 120.3
C87 C88 H88 120.3
C88 C89 C90 118.2(4)
C88 C89 H89 120.9
C90 C89 H89 120.9
N14 C90 C89 123.3(5)
N14 C90 H90 118.3
C89 C90 H90 118.3
Cl7 C91 Cl6 113.9(3)
Cl7 C91 H91A 108.8
Cl6 C91 H91A 108.8
Cl7 C91 H91B 108.8
Cl6 C91 H91B 108.8
H91A C91 H91B 107.7
Cl9 C92 Cl8 112.4(4)
Cl9 C92 H92A 109.1
Cl8 C92 H92A 109.1
Cl9 C92 H92B 109.1
Cl8 C92 H92B 109.1
H92A C92 H92B 107.9
Cl1A C1A Cl2A 117.0(6)
Cl1A C1A H1A1 108.1
Cl2A C1A H1A1 108.1
Cl1A C1A H1A2 108.1
Cl2A C1A H1A2 108.1
H1A1 C1A H1A2 107.3
Cl11 C93 Cl10 112.1(5)
Cl11 C93 H93A 109.2
Cl10 C93 H93A 109.2
Cl11 C93 H93B 109.2
Cl10 C93 H93B 109.2
H93A C93 H93B 107.9
O2S N1S C1S 101.3(10)
O2S N1S O1S 135.6(9)
C1S N1S O1S 123.1(9)
Cl2R C1R Cl1R 114(2)
Cl2R C1R H1R1 108.7
Cl1R C1R H1R1 108.7
Cl2R C1R H1R2 108.7
Cl1R C1R H1R2 108.7
H1R1 C1R H1R2 107.6
H1Z O1X H2Z 84.0

loop_
_geom_bond_atom_site_label_1
_geom_bond_atom_site_label_2
_geom_bond_distance
Cd1 N6 2.301(3)
Cd1 N13 2.309(3)
Cd1 N12 2.335(3)
Cd1 N7 2.339(3)
Cd1 N5 2.342(3)
Cd1 N14 2.351(4)
Cd2 N9 2.308(3)
Cd2 N2 2.313(3)
Cd2 N8 2.352(3)
Cd2 N3 2.373(3)
Cd2 N1 2.378(3)
Cd2 N10 2.396(3)
S1 C12 1.695(4)
S1 C11 1.713(4)
S2 C34 1.707(4)
S2 C35 1.709(4)
S3 C57 1.705(5)
S3 C56 1.713(4)
S4 C80 1.711(4)
S4 C79 1.714(4)
Cl1 O1 1.423(4)
Cl1 O4 1.426(4)
Cl1 O3 1.433(3)
Cl1 O2 1.436(4)
Cl2 O8 1.430(3)
Cl2 O7 1.438(3)
Cl2 O5 1.437(3)
Cl2 O6 1.441(3)
Cl3 O9 1.411(4)
Cl3 O10 1.412(4)
Cl3 O12 1.421(3)
Cl3 O11 1.447(4)
Cl4 O13 1.418(4)
Cl4 O16 1.419(4)
Cl4 O15 1.427(4)
Cl4 O14 1.456(4)
Cl5 O19 1.350(7)
Cl5 O18 1.428(6)
Cl5 O20 1.437(6)
Cl5 O17 1.458(6)
Cl6 C91 1.753(6)
Cl7 C91 1.699(6)
Cl8 C92 1.758(6)
Cl9 C92 1.756(7)
N1 C1 1.333(5)
N1 C5 1.351(5)
N2 C6 1.334(5)
N2 C10 1.343(4)
N3 C11 1.324(5)
N3 C13 1.373(5)
N4 C21 1.468(5)
N4 H4A 0.9100
N4 H4B 0.9100
N4 H4C 0.9100
N5 C35 1.325(5)
N5 C33 1.378(5)
N6 C36 1.332(5)
N6 C40 1.338(5)
N7 C45 1.340(6)
N7 C41 1.349(5)
N8 C46 1.336(6)
N8 C50 1.338(5)
N9 C55 1.339(5)
N9 C51 1.341(5)
N10 C56 1.313(5)
N10 C58 1.381(5)
N11 C70 1.424(6)
N11 H11A 0.8800
N11 H11B 0.8800
N12 C80 1.312(5)
N12 C78 1.371(5)
N13 C81 1.337(4)
N13 C85 1.342(5)
N14 C90 1.342(5)
N14 C86 1.349(5)
C1 C2 1.389(6)
C1 H1 0.9500
C2 C3 1.366(7)
C2 H2 0.9500
C3 C4 1.385(6)
C3 H3 0.9500
C4 C5 1.387(6)
C4 H4 0.9500
C5 C6 1.487(5)
C6 C7 1.397(5)
C7 C8 1.385(6)
C7 H7 0.9500
C8 C9 1.393(6)
C8 H8 0.9500
C9 C10 1.391(5)
C9 H9 0.9500
C10 C11 1.467(5)
C12 C13 1.368(5)
C12 H12 0.9500
C13 C14 1.479(5)
C14 C15 1.388(5)
C14 C19 1.403(5)
C15 C16 1.376(6)
C15 H15 0.9500
C16 C17 1.386(6)
C16 H16 0.9500
C17 C18 1.395(5)
C17 H17 0.9500
C18 C19 1.398(5)
C18 C20 1.484(5)
C19 H19 0.9500
C20 C25 1.403(5)
C20 C21 1.411(5)
C21 C22 1.385(5)
C22 C23 1.395(6)
C22 C27 1.491(5)
C23 C24 1.396(6)
C23 H23 0.9500
C24 C25 1.380(6)
C24 C26 1.530(6)
C25 H25 0.9500
C26 H26A 0.9800
C26 H26B 0.9800
C26 H26C 0.9800
C27 C28 1.393(6)
C27 C32 1.395(5)
C28 C29 1.390(6)
C28 H28 0.9500
C29 C30 1.375(6)
C29 H29 0.9500
C30 C31 1.390(6)
C30 H30 0.9500
C31 C32 1.399(5)
C31 C33 1.468(5)
C32 H32 0.9500
C33 C34 1.371(6)
C34 H34 0.9500
C35 C36 1.475(5)
C36 C37 1.388(5)
C37 C38 1.383(6)
C37 H37 0.9500
C38 C39 1.386(6)
C38 H38 0.9500
C39 C40 1.393(5)
C39 H39 0.9500
C40 C41 1.487(6)
C41 C42 1.385(6)
C42 C43 1.391(7)
C42 H42 0.9500
C43 C44 1.363(7)
C43 H43 0.9500
C44 C45 1.389(6)
C44 H44 0.9500
C45 H45 0.9500
C46 C47 1.375(7)
C46 H46 0.9500
C47 C48 1.380(7)
C47 H47 0.9500
C48 C49 1.376(7)
C48 H48 0.9500
C49 C50 1.380(6)
C49 H49 0.9500
C50 C51 1.495(6)
C51 C52 1.392(5)
C52 C53 1.382(6)
C52 H52 0.9500
C53 C54 1.380(6)
C53 H53 0.9500
C54 C55 1.383(5)
C54 H54 0.9500
C55 C56 1.469(6)
C57 C58 1.373(6)
C57 H57 0.9500
C58 C59 1.461(6)
C59 C60 1.395(6)
C59 C64 1.399(6)
C60 C61 1.389(6)
C60 H60 0.9500
C61 C62 1.387(6)
C61 H61 0.9500
C62 C63 1.404(6)
C62 H62 0.9500
C63 C64 1.395(6)
C63 C65 1.496(6)
C64 H64 0.9500
C65 C66 1.396(6)
C65 C70 1.405(6)
C66 C67 1.384(6)
C66 H66 0.9500
C67 C68 1.388(6)
C67 C71 1.532(6)
C68 C69 1.392(6)
C68 H68 0.9500
C69 C70 1.407(6)
C69 C72 1.486(5)
C71 H71A 0.9800
C71 H71B 0.9800
C71 H71C 0.9800
C72 C77 1.405(5)
C72 C73 1.407(5)
C73 C74 1.391(6)
C73 H73 0.9500
C74 C75 1.391(6)
C74 H74 0.9500
C75 C76 1.389(5)
C75 H75 0.9500
C76 C77 1.391(5)
C76 C78 1.484(5)
C77 H77 0.9500
C78 C79 1.365(5)
C79 H79 0.9500
C80 C81 1.469(5)
C81 C82 1.383(5)
C82 C83 1.383(6)
C82 H82 0.9500
C83 C84 1.389(6)
C83 H83 0.9500
C84 C85 1.385(6)
C84 H84 0.9500
C85 C86 1.489(5)
C86 C87 1.379(6)
C87 C88 1.389(6)
C87 H87 0.9500
C88 C89 1.361(7)
C88 H88 0.9500
C89 C90 1.380(7)
C89 H89 0.9500
C90 H90 0.9500
C91 H91A 0.9900
C91 H91B 0.9900
C92 H92A 0.9900
C92 H92B 0.9900
C1A Cl1A 1.601(9)
C1A Cl2A 1.727(7)
C1A H1A1 0.9900
C1A H1A2 0.9900
C93 Cl11 1.710(8)
C93 Cl10 1.735(9)
C93 H93A 0.9900
C93 H93B 0.9900
O1S N1S 1.479(11)
N1S O2S 1.338(12)
N1S C1S 1.346(13)
C1S H1S1 0.9800
C1S H1S2 0.9800
C1S H1S3 0.9800
Cl2R C1R 1.68(2)
Cl1R C1R 1.69(2)
C1R H1R1 0.9900
C1R H1R2 0.9900
O1X H1Z 0.8500
O1X H2Z 0.8500
